data_2204626
loop_
_publ_author_name
'Wang, Da-Qi'
'Fu, Ai-Yun'
'Wei, Xi-Lian'

_publ_section_title
;
 Tris(ethylenediamine-\k^2^<i>N,N</i>')cadmium(II)
 bis(1,2-dicyanoethylenedithiolato-\k^2^<i>S,S</i>')cuprate(II)
;
_journal_issue 12
_journal_name_full 'Acta Crystallographica Section E'
_journal_page_first m1872
_journal_page_last m1874
_journal_paper_doi 10.1107/S1600536804027473
_journal_volume 60
_journal_year 2004
_chemical_formula_iupac '[Cd (C2 H8 N2)3] [Cu (C4 N2 S2)2]'
_chemical_formula_moiety 'C6 H24 N6 Cd 2+, C8 N4 S4 Cu 2-'
_chemical_formula_sum 'C14 H24 Cd Cu N10 S4'
_chemical_formula_weight 636.61
_chemical_name_systematic
;
Tris(ethylenediamine-\k^2^N,N')cadmium(II)
bis[2,3-dimercaptobutenedinitrile(2-)-\k^2^S,S']cuprate(II)
;
_space_group_IT_number 15
_symmetry_cell_setting monoclinic
_symmetry_space_group_name_Hall '-C 2yc'
_symmetry_space_group_name_H-M 'C 1 2/c 1'
_atom_sites_solution_hydrogens geom
_atom_sites_solution_primary direct
_atom_sites_solution_secondary difmap
_audit_creation_method SHELXL-97
_cell_angle_alpha 90.00
_cell_angle_beta 101.331(3)
_cell_angle_gamma 90.00
_cell_formula_units_Z 4
_cell_length_a 13.490(3)
_cell_length_b 12.103(2)
_cell_length_c 15.620(3)
_cell_measurement_reflns_used 3045
_cell_measurement_temperature 293(2)
_cell_measurement_theta_max 25.041
_cell_measurement_theta_min 2.281
_cell_volume 2500.6(8)
_computing_cell_refinement 'SAINT (Bruker,1997)'
_computing_data_collection 'SMART (Bruker,1997)'
_computing_data_reduction SAINT
_computing_molecular_graphics 'SHELXTL (Sheldrick, 1997b)'
_computing_publication_material SHELXTL
_computing_structure_refinement 'SHELXL97 (Sheldrick, 1997a)'
_computing_structure_solution 'SHELXS97 (Sheldrick, 1990)'
_diffrn_ambient_temperature 293(2)
_diffrn_measured_fraction_theta_full 0.999
_diffrn_measured_fraction_theta_max 0.999
_diffrn_measurement_device_type 'Bruker SMART CCD area-detector'
_diffrn_measurement_method '\f and \w'
_diffrn_radiation_monochromator graphite
_diffrn_radiation_source 'fine-focus sealed tube'
_diffrn_radiation_type MoK\a
_diffrn_radiation_wavelength 0.71073
_diffrn_reflns_av_R_equivalents 0.0328
_diffrn_reflns_av_sigmaI/netI 0.0299
_diffrn_reflns_limit_h_max 16
_diffrn_reflns_limit_h_min -15
_diffrn_reflns_limit_k_max 14
_diffrn_reflns_limit_k_min -14
_diffrn_reflns_limit_l_max 12
_diffrn_reflns_limit_l_min -18
_diffrn_reflns_number 6440
_diffrn_reflns_theta_full 25.03
_diffrn_reflns_theta_max 25.03
_diffrn_reflns_theta_min 2.28
_diffrn_standards_number 0
_exptl_absorpt_coefficient_mu 2.057
_exptl_absorpt_correction_T_max 0.8207
_exptl_absorpt_correction_T_min 0.4261
_exptl_absorpt_correction_type multi-scan
_exptl_absorpt_process_details '(SADABS; Sheldrick, 1996)'
_exptl_crystal_colour blue
_exptl_crystal_density_diffrn 1.691
_exptl_crystal_density_method 'not measured'
_exptl_crystal_description block
_exptl_crystal_F_000 1276
_exptl_crystal_size_max 0.50
_exptl_crystal_size_mid 0.50
_exptl_crystal_size_min 0.10
_refine_diff_density_max 1.195
_refine_diff_density_min -0.369
_refine_ls_extinction_method none
_refine_ls_goodness_of_fit_ref 0.999
_refine_ls_hydrogen_treatment constr
_refine_ls_matrix_type full
_refine_ls_number_parameters 137
_refine_ls_number_reflns 2206
_refine_ls_number_restraints 0
_refine_ls_restrained_S_all 0.999
_refine_ls_R_factor_all 0.0432
_refine_ls_R_factor_gt 0.0343
_refine_ls_shift/su_max 0.000
_refine_ls_shift/su_mean 0.000
_refine_ls_structure_factor_coef Fsqd
_refine_ls_weighting_details 'calc w = 1/[\s^2^(Fo^2^)+(0.062P)^2^] where P = (Fo^2^+2Fc^2^)/3'
_refine_ls_weighting_scheme calc
_refine_ls_wR_factor_gt 0.0893
_refine_ls_wR_factor_ref 0.0948
_reflns_number_gt 1828
_reflns_number_total 2206
_reflns_threshold_expression I>2\s(I)
_cod_data_source_file cf6378.cif
_cod_data_source_block I
_cod_depositor_comments
;
The following automatic conversions were performed:
'_symmetry_cell_setting' value 'Monoclinic' changed to 'monoclinic'
according to '/home/saulius/struct/CIF-dictionaries/cif_core.dic'
dictionary named 'cif_core.dic' version 2.4.1 from 2010-06-29.

Automatic conversion script
Id: cif_fix_enum 1527 2010-12-29 10:47:43Z saulius 

The following automatic conversions were performed:

'_symmetry_cell_setting' value 'Monoclinic' changed to 'monoclinic'
according to /home/saulius/struct/CIF-dictionaries/cif_core.dic
dictionary named 'cif_core.dic' version 2.4.1 from 2010-06-29.

Automatic conversion script
Id: cif_fix_values 1715 2011-07-08 13:25:40Z adriana 
;
_cod_original_cell_volume 2500.7(9)
_cod_original_sg_symbol_H-M 'C 2/c'
_cod_database_code 2204626
_cod_database_fobs_code 2204626

loop_
_symmetry_equiv_pos_as_xyz
'x, y, z'
'-x, y, -z+1/2'
'x+1/2, y+1/2, z'
'-x+1/2, y+1/2, -z+1/2'
'-x, -y, -z'
'x, -y, z-1/2'
'-x+1/2, -y+1/2, -z'
'x+1/2, -y+1/2, z-1/2'

loop_
_atom_site_label
_atom_site_fract_x
_atom_site_fract_y
_atom_site_fract_z
_atom_site_U_iso_or_equiv
_atom_site_adp_type
_atom_site_calc_flag
_atom_site_refinement_flags
_atom_site_occupancy
_atom_site_type_symbol
Cd1 0.5000 0.62243(3) 0.7500 0.04570(16) Uani d S 1 Cd
Cu1 0.5000 0.06911(5) 0.7500 0.0449(2) Uani d S 1 Cu
N1 0.1298(3) 0.0263(4) 0.5166(3) 0.0885(13) Uani d . 1 N
N2 0.6704(4) 0.1510(4) 1.1014(3) 0.0859(14) Uani d . 1 N
N3 0.4775(3) 0.6758(3) 0.6023(2) 0.0608(9) Uani d . 1 N
H3A 0.5359 0.7024 0.5909 0.073 Uiso calc R 1 H
H3B 0.4590 0.6170 0.5675 0.073 Uiso calc R 1 H
N4 0.3465(2) 0.7273(3) 0.72292(19) 0.0569(9) Uani d . 1 N
H4A 0.2991 0.6934 0.7468 0.068 Uiso calc R 1 H
H4B 0.3573 0.7951 0.7466 0.068 Uiso calc R 1 H
N5 0.3947(3) 0.4642(3) 0.7152(3) 0.0815(12) Uani d . 1 N
H5A 0.3377 0.4733 0.7360 0.098 Uiso calc R 1 H
H5B 0.3775 0.4571 0.6568 0.098 Uiso calc R 1 H
S1 0.33395(8) 0.02789(9) 0.71373(6) 0.0536(3) Uani d . 1 S
S2 0.49284(9) 0.11388(11) 0.88966(7) 0.0638(3) Uani d . 1 S
C1 0.2093(3) 0.0425(4) 0.5553(3) 0.0585(11) Uani d . 1 C
C2 0.3098(3) 0.0594(3) 0.6031(2) 0.0489(9) Uani d . 1 C
C3 0.6463(4) 0.1246(4) 1.0306(3) 0.0616(11) Uani d . 1 C
C4 0.6185(3) 0.0954(3) 0.9391(2) 0.0502(9) Uani d . 1 C
C5 0.3983(4) 0.7618(4) 0.5849(3) 0.0715(13) Uani d . 1 C
H5C 0.3738 0.7679 0.5224 0.086 Uiso calc R 1 H
H5D 0.4272 0.8324 0.6059 0.086 Uiso calc R 1 H
C6 0.3126(3) 0.7359(4) 0.6279(3) 0.0652(12) Uani d . 1 C
H6A 0.2618 0.7934 0.6146 0.078 Uiso calc R 1 H
H6B 0.2819 0.6666 0.6053 0.078 Uiso calc R 1 H
C7 0.4451(4) 0.3667(4) 0.7515(5) 0.101(2) Uani d . 1 C
H7A 0.4133 0.3030 0.7198 0.122 Uiso calc R 1 H
H7B 0.4375 0.3597 0.8118 0.122 Uiso calc R 1 H

loop_
_atom_site_aniso_label
_atom_site_aniso_U_11
_atom_site_aniso_U_22
_atom_site_aniso_U_33
_atom_site_aniso_U_12
_atom_site_aniso_U_13
_atom_site_aniso_U_23
Cd1 0.0471(3) 0.0436(2) 0.0435(3) 0.000 0.00175(17) 0.000
Cu1 0.0448(4) 0.0483(4) 0.0394(4) 0.000 0.0030(3) 0.000
N1 0.059(3) 0.123(4) 0.076(3) -0.006(3) -0.004(2) -0.021(3)
N2 0.093(3) 0.109(4) 0.049(3) 0.014(3) -0.001(2) -0.017(2)
N3 0.064(2) 0.073(2) 0.0456(19) -0.0114(19) 0.0120(17) -0.0035(17)
N4 0.062(2) 0.059(2) 0.0496(19) 0.0086(17) 0.0097(16) -0.0004(15)
N5 0.056(2) 0.062(2) 0.124(4) -0.0037(19) 0.011(2) -0.007(2)
S1 0.0479(6) 0.0708(7) 0.0418(6) -0.0059(5) 0.0084(4) 0.0004(5)
S2 0.0527(7) 0.0932(9) 0.0440(6) 0.0145(6) 0.0059(5) -0.0090(5)
C1 0.053(3) 0.075(3) 0.046(2) 0.001(2) 0.007(2) -0.008(2)
C2 0.048(2) 0.051(2) 0.045(2) -0.0013(17) 0.0029(17) -0.0072(16)
C3 0.062(3) 0.071(3) 0.047(3) 0.008(2) 0.000(2) -0.004(2)
C4 0.053(2) 0.055(2) 0.039(2) 0.0014(19) 0.0007(18) -0.0005(17)
C5 0.081(3) 0.083(3) 0.049(2) 0.009(3) 0.007(2) 0.014(2)
C6 0.064(3) 0.074(3) 0.052(3) 0.012(2) -0.003(2) 0.001(2)
C7 0.063(3) 0.049(3) 0.191(7) -0.003(2) 0.022(4) 0.014(3)

loop_
_atom_type_symbol
_atom_type_description
_atom_type_scat_dispersion_real
_atom_type_scat_dispersion_imag
_atom_type_scat_source
C C 0.0033 0.0016 'International Tables Vol C Tables 4.2.6.8 and 6.1.1.4'
H H 0.0000 0.0000 'International Tables Vol C Tables 4.2.6.8 and 6.1.1.4'
N N 0.0061 0.0033 'International Tables Vol C Tables 4.2.6.8 and 6.1.1.4'
S S 0.1246 0.1234 'International Tables Vol C Tables 4.2.6.8 and 6.1.1.4'
Cu Cu 0.3201 1.2651 'International Tables Vol C Tables 4.2.6.8 and 6.1.1.4'
Cd Cd -0.8075 1.2024 'International Tables Vol C Tables 4.2.6.8 and 6.1.1.4'

loop_
_geom_angle_atom_site_label_1
_geom_angle_atom_site_label_2
_geom_angle_atom_site_label_3
_geom_angle_site_symmetry_1
_geom_angle_site_symmetry_3
_geom_angle
_geom_angle_publ_flag
N3 Cd1 N3 2_656 . 148.20(19) yes
N3 Cd1 N5 2_656 . 113.58(15) yes
N3 Cd1 N5 . . 92.31(15) yes
N3 Cd1 N5 2_656 2_656 92.31(15) ?
N3 Cd1 N5 . 2_656 113.58(15) ?
N5 Cd1 N5 . 2_656 73.02(19) yes
N3 Cd1 N4 2_656 2_656 75.02(12) ?
N3 Cd1 N4 . 2_656 88.17(11) yes
N5 Cd1 N4 . 2_656 157.27(13) yes
N5 Cd1 N4 2_656 2_656 85.97(13) ?
N3 Cd1 N4 2_656 . 88.17(11) ?
N3 Cd1 N4 . . 75.02(12) yes
N5 Cd1 N4 . . 85.97(13) yes
N5 Cd1 N4 2_656 . 157.27(14) ?
N4 Cd1 N4 2_656 . 115.99(18) yes
S1 Cu1 S1 . 2_656 154.45(7) yes
S1 Cu1 S2 . 2_656 92.24(4) ?
S1 Cu1 S2 2_656 2_656 93.82(4) ?
S1 Cu1 S2 . . 93.81(4) yes
S1 Cu1 S2 2_656 . 92.24(4) yes
S2 Cu1 S2 2_656 . 152.36(8) yes
C5 N3 Cd1 . . 108.8(2) ?
C5 N3 H3A . . 109.9 ?
Cd1 N3 H3A . . 109.9 ?
C5 N3 H3B . . 109.9 ?
Cd1 N3 H3B . . 109.9 ?
H3A N3 H3B . . 108.3 ?
C6 N4 Cd1 . . 107.6(2) ?
C6 N4 H4A . . 110.2 ?
Cd1 N4 H4A . . 110.2 ?
C6 N4 H4B . . 110.2 ?
Cd1 N4 H4B . . 110.2 ?
H4A N4 H4B . . 108.5 ?
C7 N5 Cd1 . . 111.0(3) ?
C7 N5 H5A . . 109.4 ?
Cd1 N5 H5A . . 109.4 ?
C7 N5 H5B . . 109.4 ?
Cd1 N5 H5B . . 109.4 ?
H5A N5 H5B . . 108.0 ?
C2 S1 Cu1 . . 100.60(14) ?
C4 S2 Cu1 . . 100.08(14) ?
N1 C1 C2 . . 178.2(5) ?
C4 C2 C1 2_656 . 119.4(4) ?
C4 C2 S1 2_656 . 123.1(3) ?
C1 C2 S1 . . 117.5(3) ?
N2 C3 C4 . . 177.2(6) ?
C2 C4 C3 2_656 . 119.4(4) ?
C2 C4 S2 2_656 . 123.9(3) ?
C3 C4 S2 . . 116.7(3) ?
N3 C5 C6 . . 111.6(4) ?
N3 C5 H5C . . 109.3 ?
C6 C5 H5C . . 109.3 ?
N3 C5 H5D . . 109.3 ?
C6 C5 H5D . . 109.3 ?
H5C C5 H5D . . 108.0 ?
N4 C6 C5 . . 110.9(4) ?
N4 C6 H6A . . 109.5 ?
C5 C6 H6A . . 109.5 ?
N4 C6 H6B . . 109.5 ?
C5 C6 H6B . . 109.5 ?
H6A C6 H6B . . 108.0 ?
N5 C7 C7 . 2_656 112.7(4) ?
N5 C7 H7A . . 109.0 ?
C7 C7 H7A 2_656 . 109.0 ?
N5 C7 H7B . . 109.0 ?
C7 C7 H7B 2_656 . 109.0 ?
H7A C7 H7B . . 107.8 ?

loop_
_geom_bond_atom_site_label_1
_geom_bond_atom_site_label_2
_geom_bond_site_symmetry_2
_geom_bond_distance
_geom_bond_publ_flag
Cd1 N3 2_656 2.358(3) ?
Cd1 N3 . 2.358(3) yes
Cd1 N5 . 2.382(4) yes
Cd1 N5 2_656 2.382(4) ?
Cd1 N4 2_656 2.395(3) ?
Cd1 N4 . 2.395(3) yes
Cu1 S1 . 2.2559(11) yes
Cu1 S1 2_656 2.2559(11) ?
Cu1 S2 2_656 2.2682(12) ?
Cu1 S2 . 2.2682(12) yes
N1 C1 . 1.140(5) ?
N2 C3 . 1.135(6) ?
N3 C5 . 1.478(6) ?
N3 H3A . 0.900 ?
N3 H3B . 0.900 ?
N4 C6 . 1.468(4) ?
N4 H4A . 0.900 ?
N4 H4B . 0.900 ?
N5 C7 . 1.423(6) ?
N5 H5A . 0.900 ?
N5 H5B . 0.900 ?
S1 C2 . 1.737(4) ?
S2 C4 . 1.734(4) ?
C1 C2 . 1.429(6) ?
C2 C4 2_656 1.345(6) ?
C3 C4 . 1.449(6) ?
C4 C2 2_656 1.345(6) ?
C5 C6 . 1.482(6) ?
C5 H5C . 0.970 ?
C5 H5D . 0.970 ?
C6 H6A . 0.970 ?
C6 H6B . 0.970 ?
C7 C7 2_656 1.491(11) ?
C7 H7A . 0.970 ?
C7 H7B . 0.970 ?

loop_
_geom_hbond_atom_site_label_D
_geom_hbond_atom_site_label_H
_geom_hbond_atom_site_label_A
_geom_hbond_site_symmetry_A
_geom_hbond_distance_DH
_geom_hbond_distance_HA
_geom_hbond_distance_DA
_geom_hbond_angle_DHA
N3 H3A N2 6_565 0.90 2.52 3.343(6) 152
N3 H3B N1 7_556 0.90 2.36 3.235(6) 166
N4 H4A S1 4_556 0.90 2.84 3.698(4) 161
N4 H4B N2 5_667 0.90 2.56 3.162(5) 125
N4 H4B S1 1_565 0.90 2.87 3.643(4) 145
N5 H5A S1 4_556 0.90 2.67 3.563(4) 172
N5 H5B N1 7_556 0.90 2.70 3.572(6) 164

loop_
_geom_torsion_atom_site_label_1
_geom_torsion_atom_site_label_2
_geom_torsion_atom_site_label_3
_geom_torsion_atom_site_label_4
_geom_torsion_site_symmetry_3
_geom_torsion_site_symmetry_4
_geom_torsion
N3 C5 C6 N4 . . 59.7(5)
N5 C7 C7 N5 2_656 2_656 51.9(12)
